data_2206925
loop_
_publ_author_name
'K. Ravikumar'
'B. Sridhar'
'M. Mahesh'
'V. V. Narayana Reddy'

_publ_section_title <i>N</i>-{6-[(<i>Z</i>)-Benzylidene]-2,3-diphenyl-2-azabicyclo[2.2.2]octan-5-ylidene}aniline
_journal_coeditor_code CV6565
_journal_issue 10
_journal_name_full 'Acta Crystallographica Section E'
_journal_page_first o3273
_journal_page_last o3275
_journal_paper_doi 10.1107/S1600536805028849
_journal_volume 61
_journal_year 2005
_chemical_formula_iupac 'C32 H28 N2'
_chemical_formula_moiety 'C32 H28 N2'
_chemical_formula_sum 'C32 H28 N2'
_chemical_formula_weight 440.56
_chemical_name_systematic
;
 N-{2,3-diphenyl-6-[(Z)-phenylmethylidene]-
2-azabicyclo[2.2.2]oct-5-ylidene}-aniline
;
_space_group_IT_number 14
_symmetry_cell_setting monoclinic
_symmetry_space_group_name_Hall '-P 2ybc'
_symmetry_space_group_name_H-M 'P 1 21/c 1'
_atom_sites_solution_hydrogens geom
_atom_sites_solution_primary direct
_atom_sites_solution_secondary difmap
_audit_creation_method SHELXL-97
_cell_angle_alpha 90.00
_cell_angle_beta 107.701(2)
_cell_angle_gamma 90.00
_cell_formula_units_Z 4
_cell_length_a 14.6209(13)
_cell_length_b 9.5899(9)
_cell_length_c 17.9541(16)
_cell_measurement_reflns_used 4667
_cell_measurement_temperature 273(2)
_cell_measurement_theta_max 27.39
_cell_measurement_theta_min 2.38
_cell_volume 2398.2(4)
_computing_cell_refinement 'SAINT (Bruker, 2001)'
_computing_data_collection 'SMART (Bruker, 2001)'
_computing_data_reduction SAINT
_computing_molecular_graphics 'SHELXTL/PC (Sheldrick, 1990)'
_computing_publication_material SHELXL97
_computing_structure_refinement 'SHELXL97 (Sheldrick, 1997)'
_computing_structure_solution 'SHELXS97 (Sheldrick, 1997)'
_diffrn_ambient_temperature 273(2)
_diffrn_measured_fraction_theta_full 0.999
_diffrn_measured_fraction_theta_max 0.960
_diffrn_measurement_device 'Bruker SMART APEX CCD area-detector'
_diffrn_measurement_device_type 'Bruker SMART APEX CCD area-detector'
_diffrn_measurement_method '\w scans'
_diffrn_radiation_monochromator graphite
_diffrn_radiation_source 'fine-focus sealed tube'
_diffrn_radiation_type MoK\a
_diffrn_radiation_wavelength 0.71073
_diffrn_reflns_av_R_equivalents 0.0207
_diffrn_reflns_av_sigmaI/netI 0.0256
_diffrn_reflns_limit_h_max 19
_diffrn_reflns_limit_h_min -18
_diffrn_reflns_limit_k_max 12
_diffrn_reflns_limit_k_min -7
_diffrn_reflns_limit_l_max 23
_diffrn_reflns_limit_l_min -23
_diffrn_reflns_number 14781
_diffrn_reflns_theta_full 25.00
_diffrn_reflns_theta_max 28.02
_diffrn_reflns_theta_min 2.38
_diffrn_standards_number 0
_exptl_absorpt_coefficient_mu 0.071
_exptl_absorpt_correction_type none
_exptl_crystal_colour colourless
_exptl_crystal_density_diffrn 1.220
_exptl_crystal_density_method 'not measured'
_exptl_crystal_description needle
_exptl_crystal_F_000 936
_exptl_crystal_size_max 0.19
_exptl_crystal_size_mid 0.11
_exptl_crystal_size_min 0.09
_refine_diff_density_max 0.223
_refine_diff_density_min -0.200
_refine_ls_extinction_method none
_refine_ls_goodness_of_fit_ref 1.048
_refine_ls_hydrogen_treatment constr
_refine_ls_matrix_type full
_refine_ls_number_parameters 307
_refine_ls_number_reflns 5570
_refine_ls_number_restraints 0
_refine_ls_restrained_S_all 1.048
_refine_ls_R_factor_all 0.0654
_refine_ls_R_factor_gt 0.0494
_refine_ls_shift/su_max 0.000
_refine_ls_shift/su_mean 0.000
_refine_ls_structure_factor_coef Fsqd
_refine_ls_weighting_details 'calc w=1/[\s^2^(Fo^2^)+(0.0634P)^2^+0.3708P] where P=(Fo^2^+2Fc^2^)/3'
_refine_ls_weighting_scheme calc
_refine_ls_wR_factor_gt 0.1242
_refine_ls_wR_factor_ref 0.1342
_reflns_number_gt 4256
_reflns_number_total 5570
_reflns_threshold_expression I>2\s(I)
_cod_data_source_file cv6565.cif
_cod_data_source_block I
_cod_original_sg_symbol_H-M 'P 21/c'
_cod_database_code 2206925
_cod_database_fobs_code 2206925

loop_
_symmetry_equiv_pos_as_xyz
'x, y, z'
'-x, y+1/2, -z+1/2'
'-x, -y, -z'
'x, -y-1/2, z-1/2'

loop_
_atom_site_label
_atom_site_fract_x
_atom_site_fract_y
_atom_site_fract_z
_atom_site_U_iso_or_equiv
_atom_site_adp_type
_atom_site_calc_flag
_atom_site_refinement_flags
_atom_site_occupancy
_atom_site_type_symbol
N2 0.20593(7) 0.03442(12) 0.29660(6) 0.0376(3) Uani d . 1 N
N3 0.45718(8) 0.00292(15) 0.25162(7) 0.0512(3) Uani d . 1 N
C1 0.21337(9) 0.12376(14) 0.23192(7) 0.0393(3) Uani d . 1 C
H1 0.1516 0.1266 0.1905 0.047 Uiso calc R 1 H
C3 0.29596(9) 0.02325(13) 0.36151(7) 0.0338(3) Uani d . 1 C
H3 0.2855 0.0657 0.4079 0.041 Uiso calc R 1 H
C4 0.37305(9) 0.10938(13) 0.33955(7) 0.0355(3) Uani d . 1 C
H4 0.4347 0.1027 0.3809 0.043 Uiso calc R 1 H
C5 0.38225(9) 0.05212(13) 0.26385(7) 0.0375(3) Uani d . 1 C
C6 0.28961(9) 0.06220(14) 0.20068(7) 0.0376(3) Uani d . 1 C
C7 0.24379(11) 0.27157(15) 0.26173(8) 0.0475(3) Uani d . 1 C
H7A 0.1956 0.3130 0.2819 0.057 Uiso calc R 1 H
H7B 0.2504 0.3295 0.2194 0.057 Uiso calc R 1 H
C8 0.34053(11) 0.26202(14) 0.32702(8) 0.0458(3) Uani d . 1 C
H8A 0.3885 0.3166 0.3127 0.055 Uiso calc R 1 H
H8B 0.3338 0.2998 0.3752 0.055 Uiso calc R 1 H
C9 0.11982(9) 0.03119(15) 0.31567(8) 0.0419(3) Uani d . 1 C
C10 0.03930(10) 0.10950(19) 0.27615(9) 0.0552(4) Uani d . 1 C
H10 0.0421 0.1695 0.2362 0.066 Uiso calc R 1 H
C11 -0.04472(11) 0.0985(2) 0.29600(11) 0.0719(6) Uani d . 1 C
H11 -0.0979 0.1508 0.2688 0.086 Uiso calc R 1 H
C12 -0.05102(13) 0.0121(3) 0.35492(12) 0.0787(6) Uani d . 1 C
H12 -0.1080 0.0051 0.3675 0.094 Uiso calc R 1 H
C13 0.02768(13) -0.0636(2) 0.39490(11) 0.0722(5) Uani d . 1 C
H13 0.0243 -0.1215 0.4356 0.087 Uiso calc R 1 H
C14 0.11214(11) -0.05574(18) 0.37588(9) 0.0553(4) Uani d . 1 C
H14 0.1646 -0.1090 0.4035 0.066 Uiso calc R 1 H
C15 0.33078(9) -0.12452(13) 0.38210(7) 0.0362(3) Uani d . 1 C
C16 0.39373(10) -0.15106(15) 0.45586(8) 0.0442(3) Uani d . 1 C
H16 0.4110 -0.0793 0.4923 0.053 Uiso calc R 1 H
C17 0.43094(12) -0.28273(17) 0.47565(10) 0.0606(4) Uani d . 1 C
H17 0.4728 -0.2997 0.5253 0.073 Uiso calc R 1 H
C18 0.40612(14) -0.38906(17) 0.42184(11) 0.0695(5) Uani d . 1 C
H18 0.4319 -0.4777 0.4349 0.083 Uiso calc R 1 H
C19 0.34342(14) -0.36447(16) 0.34890(10) 0.0625(5) Uani d . 1 C
H19 0.3262 -0.4368 0.3128 0.075 Uiso calc R 1 H
C20 0.30581(11) -0.23289(15) 0.32888(8) 0.0478(3) Uani d . 1 C
H20 0.2634 -0.2169 0.2793 0.057 Uiso calc R 1 H
C21 0.54531(10) -0.00095(17) 0.31271(8) 0.0476(3) Uani d . 1 C
C22 0.57350(11) -0.12182(18) 0.35546(9) 0.0543(4) Uani d . 1 C
H22 0.5328 -0.1986 0.3465 0.065 Uiso calc R 1 H
C23 0.66219(12) -0.1283(2) 0.41149(10) 0.0630(5) Uani d . 1 C
H23 0.6801 -0.2090 0.4411 0.076 Uiso calc R 1 H
C24 0.72403(12) -0.0176(2) 0.42404(10) 0.0667(5) Uani d . 1 C
H24 0.7843 -0.0236 0.4611 0.080 Uiso calc R 1 H
C25 0.69645(13) 0.1024(2) 0.38157(11) 0.0695(5) Uani d . 1 C
H25 0.7383 0.1779 0.3900 0.083 Uiso calc R 1 H
C26 0.60721(12) 0.1121(2) 0.32648(10) 0.0609(4) Uani d . 1 C
H26 0.5886 0.1944 0.2986 0.073 Uiso calc R 1 H
C27 0.28157(10) 0.02401(15) 0.12750(8) 0.0440(3) Uani d . 1 C
H27 0.3358 -0.0192 0.1214 0.053 Uiso calc R 1 H
C28 0.20171(10) 0.03870(15) 0.05507(8) 0.0440(3) Uani d . 1 C
C29 0.13521(11) 0.14620(16) 0.04082(8) 0.0510(4) Uani d . 1 C
H29 0.1374 0.2103 0.0802 0.061 Uiso calc R 1 H
C30 0.06598(13) 0.15967(19) -0.03064(9) 0.0619(4) Uani d . 1 C
H30 0.0222 0.2327 -0.0389 0.074 Uiso calc R 1 H
C31 0.06099(14) 0.0666(2) -0.08957(10) 0.0701(5) Uani d . 1 C
H31 0.0139 0.0759 -0.1376 0.084 Uiso calc R 1 H
C32 0.12573(16) -0.0398(2) -0.07714(10) 0.0814(6) Uani d . 1 C
H32 0.1226 -0.1036 -0.1168 0.098 Uiso calc R 1 H
C33 0.19572(14) -0.0532(2) -0.00612(9) 0.0695(5) Uani d . 1 C
H33 0.2400 -0.1254 0.0011 0.083 Uiso calc R 1 H

loop_
_atom_site_aniso_label
_atom_site_aniso_U_11
_atom_site_aniso_U_22
_atom_site_aniso_U_33
_atom_site_aniso_U_12
_atom_site_aniso_U_13
_atom_site_aniso_U_23
N2 0.0319(5) 0.0444(6) 0.0351(5) 0.0020(4) 0.0081(4) 0.0040(4)
N3 0.0391(6) 0.0715(9) 0.0429(6) 0.0072(6) 0.0124(5) -0.0023(6)
C1 0.0357(7) 0.0446(7) 0.0350(6) 0.0066(5) 0.0071(5) 0.0041(5)
C3 0.0330(6) 0.0351(6) 0.0327(6) 0.0017(5) 0.0090(5) -0.0004(5)
C4 0.0331(6) 0.0336(6) 0.0369(6) -0.0005(5) 0.0063(5) -0.0002(5)
C5 0.0372(7) 0.0373(7) 0.0383(7) -0.0002(5) 0.0118(5) 0.0031(5)
C6 0.0366(7) 0.0392(7) 0.0361(6) 0.0013(5) 0.0096(5) 0.0034(5)
C7 0.0536(8) 0.0401(7) 0.0479(8) 0.0115(6) 0.0140(6) 0.0070(6)
C8 0.0523(8) 0.0326(7) 0.0501(8) -0.0009(6) 0.0121(6) -0.0003(6)
C9 0.0347(7) 0.0517(8) 0.0387(7) -0.0040(6) 0.0102(5) -0.0097(6)
C10 0.0386(8) 0.0805(11) 0.0438(8) 0.0066(7) 0.0083(6) -0.0078(7)
C11 0.0338(8) 0.1176(16) 0.0598(10) 0.0055(9) 0.0078(7) -0.0215(11)
C12 0.0431(9) 0.1252(18) 0.0745(12) -0.0230(10) 0.0281(9) -0.0323(12)
C13 0.0601(11) 0.0953(14) 0.0696(11) -0.0240(10) 0.0325(9) -0.0060(10)
C14 0.0462(8) 0.0661(10) 0.0559(9) -0.0088(7) 0.0192(7) 0.0006(7)
C15 0.0351(6) 0.0342(7) 0.0393(7) 0.0005(5) 0.0116(5) 0.0020(5)
C16 0.0462(8) 0.0394(7) 0.0423(7) 0.0031(6) 0.0066(6) -0.0011(6)
C17 0.0660(10) 0.0466(9) 0.0547(9) 0.0108(8) -0.0033(7) 0.0062(7)
C18 0.0855(13) 0.0349(8) 0.0755(11) 0.0135(8) 0.0060(10) 0.0047(8)
C19 0.0826(12) 0.0345(8) 0.0624(10) -0.0016(7) 0.0100(9) -0.0076(7)
C20 0.0550(9) 0.0385(7) 0.0440(7) -0.0026(6) 0.0063(6) -0.0013(6)
C21 0.0357(7) 0.0677(10) 0.0420(7) 0.0067(7) 0.0154(6) -0.0056(7)
C22 0.0474(8) 0.0618(10) 0.0531(8) 0.0079(7) 0.0146(7) -0.0064(7)
C23 0.0555(10) 0.0795(12) 0.0518(9) 0.0258(9) 0.0128(7) -0.0058(8)
C24 0.0382(8) 0.1091(16) 0.0495(9) 0.0112(9) 0.0086(7) -0.0188(10)
C25 0.0469(9) 0.0960(15) 0.0671(11) -0.0145(9) 0.0194(8) -0.0160(10)
C26 0.0504(9) 0.0744(11) 0.0593(9) -0.0005(8) 0.0191(7) 0.0014(8)
C27 0.0404(7) 0.0503(8) 0.0414(7) 0.0056(6) 0.0127(6) 0.0000(6)
C28 0.0462(8) 0.0500(8) 0.0352(7) 0.0008(6) 0.0114(6) -0.0010(6)
C29 0.0595(9) 0.0500(8) 0.0396(7) 0.0058(7) 0.0095(6) -0.0027(6)
C30 0.0665(10) 0.0631(10) 0.0482(9) 0.0154(8) 0.0056(7) 0.0028(8)
C31 0.0784(12) 0.0746(12) 0.0413(8) 0.0070(10) -0.0059(8) -0.0032(8)
C32 0.1044(16) 0.0809(14) 0.0438(9) 0.0205(12) -0.0001(9) -0.0199(9)
C33 0.0815(12) 0.0735(12) 0.0472(9) 0.0273(10) 0.0102(8) -0.0094(8)

loop_
_atom_type_symbol
_atom_type_description
_atom_type_scat_dispersion_real
_atom_type_scat_dispersion_imag
_atom_type_scat_source
C C 0.0033 0.0016 'International Tables Vol C Tables 4.2.6.8 and 6.1.1.4'
H H 0.0000 0.0000 'International Tables Vol C Tables 4.2.6.8 and 6.1.1.4'
N N 0.0061 0.0033 'International Tables Vol C Tables 4.2.6.8 and 6.1.1.4'

loop_
_geom_angle_atom_site_label_1
_geom_angle_atom_site_label_2
_geom_angle_atom_site_label_3
_geom_angle
_geom_angle_publ_flag
C9 N2 C3 117.26(10) ?
C9 N2 C1 119.49(10) ?
C3 N2 C1 113.80(10) ?
C5 N3 C21 120.31(12) ?
N2 C1 C6 107.74(10) ?
N2 C1 C7 110.22(10) ?
C6 C1 C7 108.80(11) ?
N2 C1 H1 110.0 ?
C6 C1 H1 110.0 ?
C7 C1 H1 110.0 ?
N2 C3 C15 114.51(10) ?
N2 C3 C4 107.79(10) ?
C15 C3 C4 110.26(10) ?
N2 C3 H3 108.0 ?
C15 C3 H3 108.0 ?
C4 C3 H3 108.0 ?
C5 C4 C8 108.88(11) ?
C5 C4 C3 107.91(10) ?
C8 C4 C3 109.30(10) ?
C5 C4 H4 110.2 ?
C8 C4 H4 110.2 ?
C3 C4 H4 110.2 ?
N3 C5 C6 121.80(12) y
N3 C5 C4 127.43(12) ?
C6 C5 C4 110.76(11) ?
C27 C6 C5 121.47(12) y
C27 C6 C1 128.19(12) ?
C5 C6 C1 110.31(11) ?
C1 C7 C8 108.21(10) ?
C1 C7 H7A 110.1 ?
C8 C7 H7A 110.1 ?
C1 C7 H7B 110.1 ?
C8 C7 H7B 110.1 ?
H7A C7 H7B 108.4 ?
C4 C8 C7 109.88(11) ?
C4 C8 H8A 109.7 ?
C7 C8 H8A 109.7 ?
C4 C8 H8B 109.7 ?
C7 C8 H8B 109.7 ?
H8A C8 H8B 108.2 ?
C10 C9 C14 117.47(13) ?
C10 C9 N2 123.06(13) ?
C14 C9 N2 119.46(13) ?
C11 C10 C9 120.40(17) ?
C11 C10 H10 119.8 ?
C9 C10 H10 119.8 ?
C12 C11 C10 121.28(17) ?
C12 C11 H11 119.4 ?
C10 C11 H11 119.4 ?
C13 C12 C11 118.96(16) ?
C13 C12 H12 120.5 ?
C11 C12 H12 120.5 ?
C12 C13 C14 121.02(19) ?
C12 C13 H13 119.5 ?
C14 C13 H13 119.5 ?
C13 C14 C9 120.87(17) ?
C13 C14 H14 119.6 ?
C9 C14 H14 119.6 ?
C20 C15 C16 118.72(12) ?
C20 C15 C3 122.43(11) ?
C16 C15 C3 118.78(11) ?
C17 C16 C15 120.64(13) ?
C17 C16 H16 119.7 ?
C15 C16 H16 119.7 ?
C18 C17 C16 119.94(14) ?
C18 C17 H17 120.0 ?
C16 C17 H17 120.0 ?
C19 C18 C17 120.01(14) ?
C19 C18 H18 120.0 ?
C17 C18 H18 120.0 ?
C18 C19 C20 120.25(15) ?
C18 C19 H19 119.9 ?
C20 C19 H19 119.9 ?
C19 C20 C15 120.44(13) ?
C19 C20 H20 119.8 ?
C15 C20 H20 119.8 ?
C22 C21 C26 119.26(14) ?
C22 C21 N3 119.98(14) y
C26 C21 N3 120.59(15) y
C23 C22 C21 119.89(16) ?
C23 C22 H22 120.1 ?
C21 C22 H22 120.1 ?
C24 C23 C22 120.82(17) ?
C24 C23 H23 119.6 ?
C22 C23 H23 119.6 ?
C23 C24 C25 119.46(15) ?
C23 C24 H24 120.3 ?
C25 C24 H24 120.3 ?
C24 C25 C26 120.59(18) ?
C24 C25 H25 119.7 ?
C26 C25 H25 119.7 ?
C25 C26 C21 119.97(18) ?
C25 C26 H26 120.0 ?
C21 C26 H26 120.0 ?
C6 C27 C28 130.91(13) ?
C6 C27 H27 114.5 ?
C28 C27 H27 114.5 ?
C29 C28 C33 116.96(13) y
C29 C28 C27 124.03(13) y
C33 C28 C27 118.80(13) ?
C30 C29 C28 121.14(14) ?
C30 C29 H29 119.4 ?
C28 C29 H29 119.4 ?
C31 C30 C29 120.67(16) ?
C31 C30 H30 119.7 ?
C29 C30 H30 119.7 ?
C32 C31 C30 119.35(15) ?
C32 C31 H31 120.3 ?
C30 C31 H31 120.3 ?
C31 C32 C33 120.33(16) ?
C31 C32 H32 119.8 ?
C33 C32 H32 119.8 ?
C32 C33 C28 121.55(16) ?
C32 C33 H33 119.2 ?
C28 C33 H33 119.2 ?

loop_
_geom_bond_atom_site_label_1
_geom_bond_atom_site_label_2
_geom_bond_distance
_geom_bond_publ_flag
N2 C9 1.4020(17) ?
N2 C3 1.4729(15) ?
N2 C1 1.4735(17) y
N3 C5 1.2717(17) y
N3 C21 1.4160(18) ?
C1 C6 1.5119(18) y
C1 C7 1.533(2) ?
C1 H1 0.9800 ?
C3 C15 1.5131(17) ?
C3 C4 1.5422(17) ?
C3 H3 0.9800 ?
C4 C5 1.5093(18) ?
C4 C8 1.5344(18) ?
C4 H4 0.9800 ?
C5 C6 1.4819(17) y
C6 C27 1.3343(18) y
C7 C8 1.541(2) ?
C7 H7A 0.9700 ?
C7 H7B 0.9700 ?
C8 H8A 0.9700 ?
C8 H8B 0.9700 ?
C9 C10 1.395(2) ?
C9 C14 1.396(2) ?
C10 C11 1.383(2) ?
C10 H10 0.9300 ?
C11 C12 1.369(3) ?
C11 H11 0.9300 ?
C12 C13 1.366(3) ?
C12 H12 0.9300 ?
C13 C14 1.380(2) ?
C13 H13 0.9300 ?
C14 H14 0.9300 ?
C15 C20 1.3836(18) ?
C15 C16 1.3872(18) ?
C16 C17 1.378(2) ?
C16 H16 0.9300 ?
C17 C18 1.375(2) ?
C17 H17 0.9300 ?
C18 C19 1.372(2) ?
C18 H18 0.9300 ?
C19 C20 1.380(2) ?
C19 H19 0.9300 ?
C20 H20 0.9300 ?
C21 C22 1.382(2) ?
C21 C26 1.385(2) ?
C22 C23 1.380(2) ?
C22 H22 0.9300 ?
C23 C24 1.369(3) ?
C23 H23 0.9300 ?
C24 C25 1.372(3) ?
C24 H24 0.9300 ?
C25 C26 1.380(2) ?
C25 H25 0.9300 ?
C26 H26 0.9300 ?
C27 C28 1.4666(18) ?
C27 H27 0.9300 ?
C28 C29 1.386(2) ?
C28 C33 1.390(2) ?
C29 C30 1.378(2) ?
C29 H29 0.9300 ?
C30 C31 1.369(2) ?
C30 H30 0.9300 ?
C31 C32 1.363(3) ?
C31 H31 0.9300 ?
C32 C33 1.377(2) ?
C32 H32 0.9300 ?
C33 H33 0.9300 ?

loop_
_geom_torsion_atom_site_label_1
_geom_torsion_atom_site_label_2
_geom_torsion_atom_site_label_3
_geom_torsion_atom_site_label_4
_geom_torsion
_geom_torsion_publ_flag
C9 N2 C1 C6 -154.80(11) ?
C3 N2 C1 C6 59.66(13) ?
C9 N2 C1 C7 86.62(14) ?
C3 N2 C1 C7 -58.93(13) ?
C9 N2 C3 C15 89.29(14) ?
C1 N2 C3 C15 -124.35(11) ?
C9 N2 C3 C4 -147.61(11) ?
C1 N2 C3 C4 -1.25(14) ?
N2 C3 C4 C5 -58.23(12) ?
C15 C3 C4 C5 67.43(12) ?
N2 C3 C4 C8 60.03(13) ?
C15 C3 C4 C8 -174.31(10) ?
C21 N3 C5 C6 177.92(13) ?
C21 N3 C5 C4 -0.8(2) ?
C8 C4 C5 N3 120.09(15) ?
C3 C4 C5 N3 -121.38(15) ?
C8 C4 C5 C6 -58.72(14) ?
C3 C4 C5 C6 59.81(13) ?
N3 C5 C6 C27 -2.1(2) ?
C4 C5 C6 C27 176.75(13) ?
N3 C5 C6 C1 179.76(13) ?
C4 C5 C6 C1 -1.35(15) ?
N2 C1 C6 C27 124.37(15) ?
C7 C1 C6 C27 -116.14(15) ?
N2 C1 C6 C5 -57.69(13) ?
C7 C1 C6 C5 61.80(13) ?
N2 C1 C7 C8 58.07(14) ?
C6 C1 C7 C8 -59.86(14) ?
C5 C4 C8 C7 58.81(14) ?
C3 C4 C8 C7 -58.84(14) ?
C1 C7 C8 C4 0.14(16) ?
C3 N2 C9 C10 144.28(13) ?
C1 N2 C9 C10 -0.10(19) yes
C3 N2 C9 C14 -36.97(18) ?
C1 N2 C9 C14 178.64(12) ?
C14 C9 C10 C11 -0.9(2) ?
N2 C9 C10 C11 177.88(14) ?
C9 C10 C11 C12 0.6(3) ?
C10 C11 C12 C13 0.4(3) ?
C11 C12 C13 C14 -1.0(3) ?
C12 C13 C14 C9 0.7(3) ?
C10 C9 C14 C13 0.3(2) ?
N2 C9 C14 C13 -178.53(15) ?
N2 C3 C15 C20 24.50(18) ?
C4 C3 C15 C20 -97.26(14) ?
N2 C3 C15 C16 -158.66(12) ?
C4 C3 C15 C16 79.58(15) yes
C20 C15 C16 C17 0.2(2) ?
C3 C15 C16 C17 -176.72(14) ?
C15 C16 C17 C18 0.4(3) ?
C16 C17 C18 C19 -0.8(3) ?
C17 C18 C19 C20 0.7(3) ?
C18 C19 C20 C15 -0.1(3) ?
C16 C15 C20 C19 -0.4(2) ?
C3 C15 C20 C19 176.46(14) ?
C5 N3 C21 C22 96.93(18) yes
C5 N3 C21 C26 -87.88(18) ?
C26 C21 C22 C23 0.5(2) ?
N3 C21 C22 C23 175.75(13) ?
C21 C22 C23 C24 -1.7(2) ?
C22 C23 C24 C25 1.5(3) ?
C23 C24 C25 C26 -0.1(3) ?
C24 C25 C26 C21 -1.2(3) ?
C22 C21 C26 C25 0.9(2) ?
N3 C21 C26 C25 -174.28(14) ?
C5 C6 C27 C28 -172.43(14) ?
C1 C6 C27 C28 5.3(3) ?
C6 C27 C28 C29 30.1(3) yes
C6 C27 C28 C33 -155.41(17) ?
C33 C28 C29 C30 0.7(2) ?
C27 C28 C29 C30 175.24(15) ?
C28 C29 C30 C31 0.1(3) ?
C29 C30 C31 C32 -0.3(3) ?
C30 C31 C32 C33 -0.3(3) ?
C31 C32 C33 C28 1.1(3) ?
C29 C28 C33 C32 -1.3(3) ?
C27 C28 C33 C32 -176.17(18) ?
